data_8100064
loop_
_publ_author_name
'Ramazani, Ali'
'Marandi, Farzin'
'Ahmadi, Ebrahim'
'Morsali, Ali'

_publ_section_title
;
Crystal structure of dimethyl (Z)-2(1,3-dioxo-1,3-di-hydro-2H-isoindol-
2-yl)-2-butenedioate, C~14~H~11~NO~6~
;
_journal_issue 2
_journal_name_full 'Zeitschrift f\"ur Kristallographie - New Crystal Structures'
_journal_page_first 179
_journal_page_last 180
_journal_volume 219
_journal_year 2004
_chemical_formula_moiety 'C14 H11 N O6'
_chemical_formula_sum 'C14 H11 N O6'
_chemical_formula_weight 289.24
_chemical_melting_point 377
_space_group_IT_number 14
_symmetry_cell_setting monoclinic
_symmetry_space_group_name_Hall '-P 2yn'
_symmetry_space_group_name_H-M 'P 1 21/n 1'
_cell_angle_alpha 90.00
_cell_angle_beta 101.69(3)
_cell_angle_gamma 90.00
_cell_formula_units_Z 4
_cell_length_a 8.0682(16)
_cell_length_b 9.6792(19)
_cell_length_c 16.961(3)
_cell_measurement_temperature 120(2)
_cell_volume 1297.1(4)
_diffrn_ambient_temperature 120(2)
_exptl_crystal_density_diffrn 1.481
_cod_depositor_comments
;
Removing extra entries of author names, fixing a typo in the journal name 
and article name. Authors publication page at 
http://www.modares.ac.ir/en/Schools/sci/Academic_Staff/~morsali_a/3
was consulted.
;
_cod_original_sg_symbol_H-M 'P 21/n'
_cod_database_code 8100064

loop_
_symmetry_equiv_pos_as_xyz
'x, y, z'
'-x+1/2, y+1/2, -z+1/2'
'-x, -y, -z'
'x-1/2, -y-1/2, z-1/2'

loop_
_atom_site_label
_atom_site_type_symbol
_atom_site_fract_x
_atom_site_fract_y
_atom_site_fract_z
_atom_site_U_iso_or_equiv
_atom_site_adp_type
_atom_site_occupancy
_atom_site_symmetry_multiplicity
_atom_site_Wyckoff_symbol
_atom_site_calc_flag
_atom_site_refinement_flags
_atom_site_disorder_assembly
_atom_site_disorder_group
O1 O 0.26246(16) -0.0364(2) 0.80895(7) 0.0788(6) Uani 1 4 e d . . .
O2 O 0.01917(14) 0.25017(14) 0.96741(9) 0.0571(4) Uani 1 4 e d . . .
O3 O -0.11224(18) 0.12052(14) 0.64855(9) 0.0655(4) Uani 1 4 e d . A .
O4 O -0.10400(16) -0.0335(2) 0.74790(8) 0.0668(5) Uani 1 4 e d . A .
O5 O 0.25806(15) 0.40101(14) 0.88369(8) 0.0524(4) Uani 1 4 e d . A .
O6 O 0.03281(13) 0.51623(13) 0.81744(7) 0.0425(3) Uani 1 4 e d . A .
C1 C 0.22098(19) 0.0079(2) 0.86832(10) 0.0496(5) Uani 1 4 e d U A .
C2 C 0.27153(18) -0.03930(17) 0.95293(9) 0.0347(4) Uani 1 4 e d U . .
C3 C 0.37499(19) -0.14635(18) 0.98514(12) 0.0460(5) Uani 1 4 e d U . .
H3A H 0.4211 -0.2068 0.9528 0.055 Uiso 1 4 e calc R . .
C4 C 0.4078(2) -0.16035(19) 1.06876(12) 0.0518(5) Uani 1 4 e d U . .
H4A H 0.4791 -0.2306 1.0928 0.062 Uiso 1 4 e calc R . .
C5 C 0.3367(2) -0.0723(2) 1.11659(11) 0.0491(5) Uani 1 4 e d U . .
H5A H 0.3585 -0.0858 1.1720 0.059 Uiso 1 4 e calc R . .
C6 C 0.23352(19) 0.03570(18) 1.08342(9) 0.0379(4) Uani 1 4 e d U . .
H6A H 0.1872 0.0962 1.1157 0.045 Uiso 1 4 e calc R . .
C7 C 0.20184(17) 0.05048(16) 1.00102(9) 0.0303(3) Uani 1 4 e d U . .
C8 C 0.10105(18) 0.15612(18) 0.94976(10) 0.0411(4) Uani 1 4 e d U A .
N1 N 0.11701(15) 0.12584(8) 0.87134(4) 0.0573(5) Uani 1 4 e d D . .
C9 C 0.02764(16) 0.16539(6) 0.79076(4) 0.0285(6) Uani 0.60 4 e d PDU A 1
C10 C 0.01900(16) 0.30228(5) 0.77682(6) 0.0380(6) Uani 0.60 4 e d PDU A 1
H10A H -0.0499 0.3364 0.7302 0.046 Uiso 0.60 4 e calc PR A 1
C11 C 0.12419(14) 0.40329(7) 0.83860(7) 0.0434(4) Uani 1 4 e d DU . .
C9' C 0.06958(19) 0.25186(6) 0.82397(5) 0.0371(9) Uani 0.40 4 e d PDU A 2
C10' C -0.0203(2) 0.22561(6) 0.74944(6) 0.0440(11) Uani 0.40 4 e d PDU A 2
H10B H -0.0497 0.2977 0.7130 0.053 Uiso 0.40 4 e calc PR A 2
C13 C -0.07522(16) 0.07530(8) 0.72409(7) 0.0675(6) Uani 1 4 e d DU . .
C12 C 0.1079(2) 0.6426(2) 0.84965(14) 0.0588(6) Uani 1 4 e d . . .
H12A H 0.0324 0.7177 0.8312 0.088 Uiso 1 4 e calc R A .
H12B H 0.2126 0.6563 0.8321 0.088 Uiso 1 4 e calc R . .
H12C H 0.1293 0.6388 0.9074 0.088 Uiso 1 4 e calc R . .
C14 C -0.1920(3) 0.0204(2) 0.58999(11) 0.0506(5) Uani 1 4 e d . . .
H14A H -0.2143 0.0616 0.5374 0.076 Uiso 1 4 e calc R A .
H14B H -0.2965 -0.0096 0.6031 0.076 Uiso 1 4 e calc R . .
H14C H -0.1182 -0.0576 0.5904 0.076 Uiso 1 4 e calc R . .

loop_
_atom_site_aniso_label
_atom_site_aniso_U_11
_atom_site_aniso_U_22
_atom_site_aniso_U_33
_atom_site_aniso_U_23
_atom_site_aniso_U_13
_atom_site_aniso_U_12
O1 0.0393(6) 0.1652(16) 0.0349(6) -0.0245(8) 0.0144(5) -0.0102(9)
O2 0.0406(5) 0.0479(7) 0.0900(8) 0.0206(6) 0.0305(5) 0.0077(5)
O3 0.0757(7) 0.0394(7) 0.0932(9) -0.0157(7) 0.0447(7) -0.0080(6)
O4 0.0420(6) 0.1221(13) 0.0354(6) -0.0066(8) 0.0053(5) -0.0159(8)
O5 0.0419(6) 0.0616(8) 0.0560(7) 0.0208(6) 0.0157(5) 0.0055(6)
O6 0.0348(5) 0.0557(7) 0.0371(5) -0.0069(5) 0.0072(4) -0.0007(5)
C1 0.0266(6) 0.0906(14) 0.0321(7) -0.0038(9) 0.0068(6) -0.0073(8)
C2 0.0289(6) 0.0424(8) 0.0329(7) -0.0067(6) 0.0062(5) -0.0077(6)
C3 0.0286(7) 0.0364(8) 0.0719(11) -0.0118(8) 0.0075(7) -0.0042(6)
C4 0.0357(8) 0.0416(9) 0.0712(11) 0.0187(9) -0.0055(8) -0.0049(7)
C5 0.0386(8) 0.0639(11) 0.0407(8) 0.0166(8) -0.0021(7) -0.0146(8)
C6 0.0375(7) 0.0469(9) 0.0298(7) -0.0014(7) 0.0081(6) -0.0118(7)
C7 0.0276(6) 0.0327(7) 0.0307(6) 0.0038(6) 0.0059(5) -0.0051(6)
C8 0.0299(6) 0.0467(9) 0.0501(8) 0.0159(7) 0.0164(6) -0.0003(7)
N1 0.0335(6) 0.1022(12) 0.0376(7) 0.0344(8) 0.0100(5) 0.0099(8)
C9 0.0351(11) 0.0267(11) 0.0238(10) 0.0041(9) 0.0061(8) 0.0016(9)
C10 0.0354(11) 0.0373(13) 0.0454(13) 0.0109(11) 0.0176(10) 0.0058(10)
C11 0.0401(7) 0.0423(9) 0.0545(8) -0.0070(7) 0.0254(6) -0.0069(7)
C9' 0.0320(15) 0.0322(18) 0.053(2) -0.0079(16) 0.0219(14) -0.0033(15)
C10' 0.0430(19) 0.047(2) 0.045(2) 0.0088(19) 0.0149(16) 0.0031(18)
C13 0.0457(8) 0.1026(14) 0.0624(9) -0.0492(10) 0.0301(7) -0.0309(9)
C12 0.0577(10) 0.0389(10) 0.0852(13) -0.0072(10) 0.0274(9) -0.0025(9)
C14 0.0594(10) 0.0517(10) 0.0399(9) 0.0019(8) 0.0078(8) 0.0090(9)

loop_
_geom_bond_atom_site_label_1
_geom_bond_atom_site_label_2
_geom_bond_distance
_geom_bond_site_symmetry_2
_geom_bond_publ_flag
O1 C1 1.203(2) . ?
O2 C8 1.198(2) . ?
O3 C13 1.3294(19) . ?
O3 C14 1.443(2) . ?
O4 C13 1.168(2) . ?
O5 C11 1.1905(16) . ?
O6 C11 1.3266(15) . ?
O6 C12 1.423(2) . ?
C1 N1 1.423(2) . ?
C1 C2 1.482(2) . ?
C2 C3 1.373(2) . ?
C2 C7 1.387(2) . ?
C3 C4 1.396(3) . ?
C4 C5 1.379(3) . ?
C5 C6 1.383(2) . ?
C6 C7 1.376(2) . ?
C7 C8 1.475(2) . ?
C8 N1 1.3932(19) . ?
N1 C9 1.4612(9) . ?
N1 C9' 1.4681(8) . ?
C9 C10 1.3452(8) . ?
C9 C13 1.5322(9) . ?
C10 C11 1.5536(9) . ?
C11 C9' 1.5361(8) . ?
C9' C10' 1.3480(10) . ?
C10' C13 1.5558(8) . ?
